data_4082807
loop_
_publ_author_name
'Liu, Yang'
'Shi, Min'
'Deng, Liang'

_publ_section_title
;
 Iron(II) Dihydrocarbyls Supported by a Biphenyl-Linked
 Bis(benzimidazol-2-ylidene) Ligand: Syntheses and Characterization
;
_journal_issue 20
_journal_name_full Organometallics
_journal_page_first 5660
_journal_paper_doi 10.1021/om5000612
_journal_volume 33
_journal_year 2014
_chemical_formula_sum 'C29.33 H25.33 N4 O0.33'
_chemical_formula_weight 439.20
_chemical_name_systematic
; 
 ? 
;
_space_group_crystal_system monoclinic
_space_group_IT_number 14
_space_group_name_Hall '-P 2ybc'
_space_group_name_H-M_alt 'P 1 21/c 1'
_symmetry_space_group_name_Hall '-P 2ybc'
_symmetry_space_group_name_H-M 'P 1 21/c 1'
_atom_sites_solution_hydrogens geom
_audit_creation_method SHELXL-2013
_cell_angle_alpha 90
_cell_angle_beta 101.817(3)
_cell_angle_gamma 90
_cell_formula_units_Z 12
_cell_length_a 24.996(4)
_cell_length_b 21.234(4)
_cell_length_c 13.125(2)
_cell_measurement_reflns_used 2631
_cell_measurement_temperature 140(2)
_cell_measurement_theta_max 24.84
_cell_measurement_theta_min 2.26
_cell_volume 6819(2)
_computing_cell_refinement 'Bruker SAINT'
_computing_data_collection 'Bruker APEX2'
_computing_data_reduction 'Bruker SAINT'
_computing_molecular_graphics 'Bruker SHELXTL'
_computing_publication_material 'Bruker SHELXTL'
_computing_structure_refinement 'SHELXL-2013 (Sheldrick, 2013)'
_computing_structure_solution 'SHELXS-97 (Sheldrick, 2008)'
_diffrn_ambient_temperature 140(2)
_diffrn_measured_fraction_theta_full 0.999
_diffrn_measured_fraction_theta_max 0.996
_diffrn_measurement_device_type 'Bruker APEX-II CCD'
_diffrn_measurement_method '\f and \w scans'
_diffrn_radiation_type MoK\a
_diffrn_radiation_wavelength 0.71073
_diffrn_reflns_av_R_equivalents 0.1562
_diffrn_reflns_av_unetI/netI 0.1639
_diffrn_reflns_Laue_measured_fraction_full 0.999
_diffrn_reflns_Laue_measured_fraction_max 0.996
_diffrn_reflns_limit_h_max 32
_diffrn_reflns_limit_h_min -32
_diffrn_reflns_limit_k_max 27
_diffrn_reflns_limit_k_min -27
_diffrn_reflns_limit_l_max 13
_diffrn_reflns_limit_l_min -17
_diffrn_reflns_number 54565
_diffrn_reflns_point_group_measured_fraction_full 0.999
_diffrn_reflns_point_group_measured_fraction_max 0.996
_diffrn_reflns_theta_full 25.242
_diffrn_reflns_theta_max 27.549
_diffrn_reflns_theta_min 0.832
_exptl_absorpt_coefficient_mu 0.078
_exptl_absorpt_correction_T_max 0.7456
_exptl_absorpt_correction_T_min 0.6104
_exptl_absorpt_correction_type multi-scan
_exptl_absorpt_process_details sadabs
_exptl_crystal_colour red
_exptl_crystal_density_diffrn 1.283
_exptl_crystal_description block
_exptl_crystal_F_000 2784
_exptl_crystal_size_max 0.200
_exptl_crystal_size_mid 0.120
_exptl_crystal_size_min 0.050
_refine_diff_density_max 0.467
_refine_diff_density_min -0.340
_refine_diff_density_rms 0.062
_refine_ls_extinction_method none
_refine_ls_goodness_of_fit_ref 0.961
_refine_ls_hydrogen_treatment constr
_refine_ls_matrix_type full
_refine_ls_number_parameters 918
_refine_ls_number_reflns 15680
_refine_ls_number_restraints 1
_refine_ls_restrained_S_all 13.350
_refine_ls_R_factor_all 0.1764
_refine_ls_R_factor_gt 0.0645
_refine_ls_shift/su_max 0.000
_refine_ls_shift/su_mean 0.000
_refine_ls_structure_factor_coef Fsqd
_refine_ls_weighting_details 'w=1/[\s^2^(Fo^2^)+(0.0654P)^2^] where P=(Fo^2^+2Fc^2^)/3'
_refine_ls_weighting_scheme calc
_refine_ls_wR_factor_gt 0.1277
_refine_ls_wR_factor_ref 0.1735
_reflns_Friedel_coverage 0.000
_reflns_number_gt 7201
_reflns_number_total 15680
_reflns_threshold_expression 'I > 2\s(I)'
_cod_data_source_file om5000612_si_002.cif
_cod_data_source_block 2
_cod_database_code 4082807
_shelx_space_group_comment
; 
The symmetry employed for this shelxl refinement is uniquely defined 
by the following loop, which should always be used as a source of 
symmetry information in preference to the above space-group names. 
They are only intended as comments. 
;
_shelx_estimated_absorpt_t_min 0.985
_shelx_estimated_absorpt_t_max 0.996
_shelxl_version_number 2013-4

loop_
_space_group_symop_operation_xyz
'x, y, z'
'-x, y+1/2, -z+1/2'
'-x, -y, -z'
'x, -y-1/2, z-1/2'

loop_
_atom_site_label
_atom_site_type_symbol
_atom_site_fract_x
_atom_site_fract_y
_atom_site_fract_z
_atom_site_U_iso_or_equiv
_atom_site_adp_type
_atom_site_occupancy
_atom_site_site_symmetry_order
_atom_site_calc_flag
_atom_site_refinement_flags_posn
_atom_site_refinement_flags_adp
N1 N 0.89477(10) 0.42902(11) 0.3220(2) 0.0217(6) Uani 1 1 d . .
N2 N 0.88445(10) 0.44446(11) 0.1444(2) 0.0205(6) Uani 1 1 d . .
N3 N 0.94900(10) 0.32874(11) 0.1262(2) 0.0211(6) Uani 1 1 d . .
N4 N 0.93753(10) 0.29576(11) 0.2887(2) 0.0215(6) Uani 1 1 d . .
N5 N 0.62713(11) 0.29722(12) 0.8713(2) 0.0272(7) Uani 1 1 d . .
N6 N 0.54996(10) 0.26920(12) 0.7497(2) 0.0249(6) Uani 1 1 d . .
N7 N 0.59829(9) 0.14215(11) 0.7303(2) 0.0201(6) Uani 1 1 d . .
N8 N 0.68391(10) 0.17935(12) 0.8084(2) 0.0239(6) Uani 1 1 d . .
N9 N 0.19456(10) 0.30092(12) 1.0557(2) 0.0222(6) Uani 1 1 d . .
N10 N 0.26923(9) 0.28204(11) 0.9824(2) 0.0190(6) Uani 1 1 d . .
N11 N 0.21451(9) 0.14849(11) 0.9200(2) 0.0200(6) Uani 1 1 d . .
N12 N 0.13423(10) 0.19649(11) 0.9392(2) 0.0210(6) Uani 1 1 d . .
O1S O 0.25944(16) 0.65396(18) 0.4039(3) 0.0950(14) Uani 1 1 d . .
C1 C 0.90463(12) 0.40198(14) 0.2278(2) 0.0203(7) Uani 1 1 d . .
C2 C 0.92876(12) 0.34662(14) 0.2165(2) 0.0199(7) Uani 1 1 d . .
C3 C 0.93491(13) 0.42176(16) 0.4196(3) 0.0316(8) Uani 1 1 d . .
H3A H 0.9655 0.4508 0.4201 0.047 Uiso 1 1 calc R U
H3B H 0.9485 0.3783 0.4256 0.047 Uiso 1 1 calc R U
H3C H 0.9176 0.4313 0.4784 0.047 Uiso 1 1 calc R U
C4 C 0.87495(11) 0.49011(13) 0.2967(2) 0.0184(7) Uani 1 1 d . .
C5 C 0.86481(12) 0.53804(14) 0.3620(3) 0.0253(7) Uani 1 1 d . .
H5 H 0.8714 0.5326 0.4354 0.030 Uiso 1 1 calc R U
C6 C 0.84441(12) 0.59490(14) 0.3153(3) 0.0259(8) Uani 1 1 d . .
H6 H 0.8372 0.6288 0.3578 0.031 Uiso 1 1 calc R U
C7 C 0.83452(12) 0.60243(14) 0.2081(3) 0.0244(7) Uani 1 1 d . .
H7 H 0.8203 0.6413 0.1784 0.029 Uiso 1 1 calc R U
C8 C 0.84499(12) 0.55441(14) 0.1434(3) 0.0235(7) Uani 1 1 d . .
H8 H 0.8378 0.5596 0.0700 0.028 Uiso 1 1 calc R U
C9 C 0.86618(11) 0.49884(13) 0.1892(2) 0.0176(7) Uani 1 1 d . .
C10 C 0.85418(12) 0.42115(14) 0.0456(2) 0.0211(7) Uani 1 1 d . .
C11 C 0.79769(12) 0.41774(14) 0.0275(3) 0.0263(8) Uani 1 1 d . .
H11 H 0.7790 0.4291 0.0809 0.032 Uiso 1 1 calc R U
C12 C 0.76833(13) 0.39772(15) -0.0685(3) 0.0306(8) Uani 1 1 d . .
H12 H 0.7296 0.3951 -0.0805 0.037 Uiso 1 1 calc R U
C13 C 0.79532(13) 0.38159(15) -0.1469(3) 0.0288(8) Uani 1 1 d . .
H13 H 0.7753 0.3681 -0.2128 0.035 Uiso 1 1 calc R U
C14 C 0.85170(13) 0.38536(14) -0.1282(3) 0.0252(7) Uani 1 1 d . .
H14 H 0.8702 0.3747 -0.1823 0.030 Uiso 1 1 calc R U
C15 C 0.88231(12) 0.40445(13) -0.0317(2) 0.0191(7) Uani 1 1 d . .
C16 C 0.94272(12) 0.40633(13) -0.0137(2) 0.0192(7) Uani 1 1 d . .
C17 C 0.96905(13) 0.44121(14) -0.0787(2) 0.0237(7) Uani 1 1 d . .
H17 H 0.9480 0.4649 -0.1341 0.028 Uiso 1 1 calc R U
C18 C 1.02563(13) 0.44179(14) -0.0639(3) 0.0274(8) Uani 1 1 d . .
H18 H 1.0430 0.4651 -0.1098 0.033 Uiso 1 1 calc R U
C19 C 1.05669(13) 0.40861(14) 0.0175(3) 0.0280(8) Uani 1 1 d . .
H19 H 1.0955 0.4094 0.0285 0.034 Uiso 1 1 calc R U
C20 C 1.03100(12) 0.37407(14) 0.0831(3) 0.0251(7) Uani 1 1 d . .
H20 H 1.0523 0.3519 0.1401 0.030 Uiso 1 1 calc R U
C21 C 0.97449(12) 0.37162(13) 0.0663(2) 0.0197(7) Uani 1 1 d . .
C22 C 0.97116(12) 0.26803(13) 0.1456(2) 0.0189(7) Uani 1 1 d . .
C23 C 0.99730(12) 0.23072(14) 0.0845(3) 0.0253(7) Uani 1 1 d . .
H23 H 1.0029 0.2452 0.0189 0.030 Uiso 1 1 calc R U
C24 C 1.01514(13) 0.17164(15) 0.1216(3) 0.0282(8) Uani 1 1 d . .
H24 H 1.0342 0.1457 0.0819 0.034 Uiso 1 1 calc R U
C25 C 1.00559(13) 0.15008(14) 0.2156(3) 0.0274(8) Uani 1 1 d . .
H25 H 1.0173 0.1091 0.2390 0.033 Uiso 1 1 calc R U
C26 C 0.97871(13) 0.18817(14) 0.2768(3) 0.0250(7) Uani 1 1 d . .
H26 H 0.9720 0.1736 0.3415 0.030 Uiso 1 1 calc R U
C27 C 0.96249(11) 0.24708(13) 0.2403(2) 0.0193(7) Uani 1 1 d . .
C28 C 0.89191(14) 0.27785(16) 0.3379(3) 0.0329(9) Uani 1 1 d . .
H28A H 0.8846 0.3121 0.3833 0.049 Uiso 1 1 calc R U
H28B H 0.9016 0.2396 0.3794 0.049 Uiso 1 1 calc R U
H28C H 0.8592 0.2700 0.2840 0.049 Uiso 1 1 calc DR U
C29 C 0.60343(12) 0.24921(14) 0.7996(3) 0.0242(7) Uani 1 1 d . .
C30 C 0.62743(12) 0.19560(14) 0.7819(2) 0.0226(7) Uani 1 1 d . .
C31 C 0.65302(14) 0.27724(16) 0.9777(3) 0.0344(9) Uani 1 1 d . .
H31A H 0.6732 0.3127 1.0150 0.052 Uiso 1 1 calc R U
H31B H 0.6783 0.2424 0.9741 0.052 Uiso 1 1 calc R U
H31C H 0.6248 0.2634 1.0146 0.052 Uiso 1 1 calc R U
C32 C 0.58813(14) 0.34543(15) 0.8627(3) 0.0299(8) Uani 1 1 d . .
C33 C 0.59009(17) 0.40119(16) 0.9178(3) 0.0412(10) Uani 1 1 d . .
H33 H 0.6210 0.4117 0.9703 0.049 Uiso 1 1 calc R U
C34 C 0.54508(19) 0.44151(18) 0.8935(3) 0.0501(11) Uani 1 1 d . .
H34 H 0.5451 0.4799 0.9307 0.060 Uiso 1 1 calc R U
C35 C 0.50074(19) 0.42644(18) 0.8166(3) 0.0507(12) Uani 1 1 d . .
H35 H 0.4710 0.4551 0.8006 0.061 Uiso 1 1 calc R U
C36 C 0.49840(15) 0.37042(16) 0.7620(3) 0.0388(9) Uani 1 1 d . .
H36 H 0.4677 0.3601 0.7089 0.047 Uiso 1 1 calc R U
C37 C 0.54257(14) 0.32990(15) 0.7876(3) 0.0293(8) Uani 1 1 d . .
C38 C 0.52467(12) 0.25273(15) 0.6442(3) 0.0251(7) Uani 1 1 d . .
C39 C 0.52403(13) 0.29690(16) 0.5655(3) 0.0301(8) Uani 1 1 d . .
H39 H 0.5430 0.3357 0.5801 0.036 Uiso 1 1 calc R U
C40 C 0.49556(15) 0.28383(18) 0.4657(3) 0.0376(9) Uani 1 1 d . .
H40 H 0.4954 0.3137 0.4118 0.045 Uiso 1 1 calc R U
C41 C 0.46758(14) 0.22833(18) 0.4438(3) 0.0374(9) Uani 1 1 d . .
H41 H 0.4470 0.2205 0.3757 0.045 Uiso 1 1 calc R U
C42 C 0.46935(13) 0.18390(17) 0.5209(3) 0.0312(8) Uani 1 1 d . .
H42 H 0.4508 0.1450 0.5047 0.037 Uiso 1 1 calc R U
C43 C 0.49790(12) 0.19490(15) 0.6227(3) 0.0237(7) Uani 1 1 d . .
C44 C 0.49904(12) 0.14632(14) 0.7034(2) 0.0226(7) Uani 1 1 d . .
C45 C 0.45099(13) 0.12159(16) 0.7251(3) 0.0303(8) Uani 1 1 d . .
H45 H 0.4169 0.1369 0.6876 0.036 Uiso 1 1 calc R U
C46 C 0.45143(13) 0.07552(16) 0.7995(3) 0.0321(8) Uani 1 1 d . .
H46 H 0.4181 0.0590 0.8121 0.038 Uiso 1 1 calc R U
C47 C 0.50087(14) 0.05370(15) 0.8555(3) 0.0322(8) Uani 1 1 d . .
H47 H 0.5016 0.0228 0.9081 0.039 Uiso 1 1 calc R U
C48 C 0.54913(13) 0.07672(14) 0.8349(3) 0.0269(8) Uani 1 1 d . .
H48 H 0.5831 0.0618 0.8737 0.032 Uiso 1 1 calc R U
C49 C 0.54840(12) 0.12167(14) 0.7577(2) 0.0218(7) Uani 1 1 d . .
C50 C 0.63782(12) 0.09606(14) 0.7217(2) 0.0206(7) Uani 1 1 d . .
C51 C 0.63043(13) 0.03820(14) 0.6754(3) 0.0248(7) Uani 1 1 d . .
H51 H 0.5950 0.0238 0.6431 0.030 Uiso 1 1 calc R U
C52 C 0.67648(13) 0.00120(15) 0.6774(3) 0.0282(8) Uani 1 1 d . .
H52 H 0.6726 -0.0395 0.6468 0.034 Uiso 1 1 calc R U
C53 C 0.72770(13) 0.02292(15) 0.7233(3) 0.0309(8) Uani 1 1 d . .
H53 H 0.7586 -0.0032 0.7238 0.037 Uiso 1 1 calc R U
C54 C 0.73511(13) 0.08255(16) 0.7691(3) 0.0294(8) Uani 1 1 d . .
H54 H 0.7705 0.0974 0.8002 0.035 Uiso 1 1 calc R U
C55 C 0.68924(12) 0.11917(14) 0.7678(2) 0.0216(7) Uani 1 1 d . .
C56 C 0.72320(13) 0.22765(16) 0.7918(3) 0.0353(9) Uani 1 1 d . .
H56A H 0.7604 0.2112 0.8131 0.053 Uiso 1 1 calc R U
H56B H 0.7190 0.2650 0.8333 0.053 Uiso 1 1 calc R U
H56C H 0.7164 0.2391 0.7179 0.053 Uiso 1 1 calc R U
C57 C 0.21762(12) 0.25729(13) 0.9952(2) 0.0190(7) Uani 1 1 d . .
C58 C 0.19197(11) 0.20559(14) 0.9530(2) 0.0204(7) Uani 1 1 d . .
C59 C 0.16992(13) 0.27636(15) 1.1395(3) 0.0288(8) Uani 1 1 d . .
H59A H 0.1378 0.2509 1.1098 0.043 Uiso 1 1 calc R U
H59B H 0.1588 0.3115 1.1788 0.043 Uiso 1 1 calc R U
H59C H 0.1966 0.2502 1.1861 0.043 Uiso 1 1 calc R U
C60 C 0.23168(12) 0.35140(13) 1.0801(2) 0.0202(7) Uani 1 1 d . .
C61 C 0.22937(13) 0.40366(14) 1.1405(3) 0.0274(8) Uani 1 1 d . .
H61 H 0.1994 0.4101 1.1736 0.033 Uiso 1 1 calc R U
C62 C 0.27180(14) 0.44688(15) 1.1522(3) 0.0316(8) Uani 1 1 d . .
H62 H 0.2711 0.4833 1.1939 0.038 Uiso 1 1 calc R U
C63 C 0.31536(14) 0.43707(15) 1.1032(3) 0.0297(8) Uani 1 1 d . .
H63 H 0.3437 0.4676 1.1105 0.036 Uiso 1 1 calc R U
C64 C 0.31829(13) 0.38345(14) 1.0438(3) 0.0247(7) Uani 1 1 d . .
H64 H 0.3486 0.3763 1.0119 0.030 Uiso 1 1 calc R U
C65 C 0.27571(12) 0.34097(13) 1.0327(2) 0.0195(7) Uani 1 1 d . .
C66 C 0.29138(11) 0.27004(13) 0.8924(2) 0.0168(7) Uani 1 1 d . .
C67 C 0.29423(12) 0.31908(14) 0.8233(3) 0.0231(7) Uani 1 1 d . .
H67 H 0.2792 0.3590 0.8343 0.028 Uiso 1 1 calc R U
C68 C 0.31857(13) 0.31045(15) 0.7388(3) 0.0263(8) Uani 1 1 d . .
H68 H 0.3213 0.3447 0.6937 0.032 Uiso 1 1 calc R U
C69 C 0.33890(12) 0.25205(15) 0.7201(3) 0.0252(7) Uani 1 1 d . .
H69 H 0.3554 0.2457 0.6619 0.030 Uiso 1 1 calc R U
C70 C 0.33484(12) 0.20326(14) 0.7871(2) 0.0223(7) Uani 1 1 d . .
H70 H 0.3480 0.1628 0.7731 0.027 Uiso 1 1 calc R U
C71 C 0.31204(11) 0.21120(13) 0.8750(2) 0.0178(7) Uani 1 1 d . .
C72 C 0.31431(11) 0.15697(13) 0.9472(2) 0.0181(7) Uani 1 1 d . .
C73 C 0.36573(12) 0.13155(14) 0.9917(2) 0.0218(7) Uani 1 1 d . .
H73 H 0.3978 0.1519 0.9799 0.026 Uiso 1 1 calc R U
C74 C 0.37084(13) 0.07808(14) 1.0515(3) 0.0253(8) Uani 1 1 d . .
H74 H 0.4061 0.0617 1.0801 0.030 Uiso 1 1 calc R U
C75 C 0.32469(12) 0.04805(14) 1.0703(2) 0.0232(7) Uani 1 1 d . .
H75 H 0.3281 0.0108 1.1112 0.028 Uiso 1 1 calc R U
C76 C 0.27360(12) 0.07254(13) 1.0292(2) 0.0201(7) Uani 1 1 d . .
H76 H 0.2420 0.0525 1.0437 0.024 Uiso 1 1 calc R U
C77 C 0.26785(11) 0.12637(13) 0.9668(2) 0.0181(7) Uani 1 1 d . .
C78 C 0.17104(12) 0.10585(14) 0.8897(2) 0.0196(7) Uani 1 1 d . .
C79 C 0.17085(13) 0.04532(14) 0.8539(2) 0.0231(7) Uani 1 1 d . .
H79 H 0.2040 0.0252 0.8478 0.028 Uiso 1 1 calc R U
C80 C 0.12094(13) 0.01380(15) 0.8265(3) 0.0298(8) Uani 1 1 d . .
H80 H 0.1202 -0.0288 0.8043 0.036 Uiso 1 1 calc R U
C81 C 0.07250(13) 0.04414(15) 0.8316(3) 0.0306(8) Uani 1 1 d . .
H81 H 0.0388 0.0225 0.8104 0.037 Uiso 1 1 calc R U
C82 C 0.07260(13) 0.10609(15) 0.8674(2) 0.0263(8) Uani 1 1 d . .
H82 H 0.0394 0.1270 0.8706 0.032 Uiso 1 1 calc R U
C83 C 0.12242(12) 0.13612(13) 0.8981(2) 0.0193(7) Uani 1 1 d . .
C84 C 0.09830(12) 0.24793(14) 0.8940(3) 0.0268(8) Uani 1 1 d . .
H84A H 0.1049 0.2580 0.8247 0.040 Uiso 1 1 calc R U
H84B H 0.1058 0.2851 0.9388 0.040 Uiso 1 1 calc R U
H84C H 0.0601 0.2352 0.8880 0.040 Uiso 1 1 calc R U
C1S C 0.2927(4) 0.6010(2) 0.4234(5) 0.146(4) Uani 1 1 d . .
H1S1 H 0.2715 0.5629 0.3970 0.175 Uiso 1 1 calc R U
H1S2 H 0.3061 0.5960 0.4994 0.175 Uiso 1 1 calc R U
C2S C 0.3404(3) 0.6080(4) 0.3709(7) 0.151(4) Uani 1 1 d . .
H2S1 H 0.3273 0.6219 0.2989 0.227 Uiso 1 1 calc R U
H2S2 H 0.3591 0.5674 0.3712 0.227 Uiso 1 1 calc R U
H2S3 H 0.3659 0.6393 0.4082 0.227 Uiso 1 1 calc R U
C3S C 0.2101(4) 0.6493(4) 0.4461(5) 0.146(4) Uani 1 1 d . .
H3S1 H 0.2195 0.6406 0.5217 0.175 Uiso 1 1 calc R U
H3S2 H 0.1864 0.6149 0.4114 0.175 Uiso 1 1 calc R U
C4S C 0.1823(3) 0.7100(7) 0.4262(6) 0.223(7) Uani 1 1 d . .
H4S1 H 0.1777 0.7285 0.4923 0.335 Uiso 1 1 calc R U
H4S2 H 0.1463 0.7038 0.3808 0.335 Uiso 1 1 calc R U
H4S3 H 0.2042 0.7384 0.3922 0.335 Uiso 1 1 calc DR U

loop_
_atom_site_aniso_label
_atom_site_aniso_U_11
_atom_site_aniso_U_22
_atom_site_aniso_U_33
_atom_site_aniso_U_23
_atom_site_aniso_U_13
_atom_site_aniso_U_12
N1 0.0252(15) 0.0231(14) 0.0162(15) 0.0003(12) 0.0032(11) 0.0064(11)
N2 0.0222(14) 0.0195(13) 0.0200(15) 0.0002(12) 0.0048(11) 0.0071(11)
N3 0.0255(15) 0.0188(13) 0.0210(15) 0.0017(12) 0.0094(12) 0.0045(11)
N4 0.0267(15) 0.0191(13) 0.0211(15) 0.0037(12) 0.0107(12) 0.0013(11)
N5 0.0378(17) 0.0205(14) 0.0226(16) -0.0017(13) 0.0047(13) 0.0009(12)
N6 0.0286(15) 0.0235(14) 0.0217(16) 0.0014(12) 0.0033(12) 0.0079(11)
N7 0.0168(13) 0.0171(13) 0.0269(16) 0.0015(12) 0.0054(11) 0.0014(10)
N8 0.0169(14) 0.0257(14) 0.0287(17) -0.0021(13) 0.0038(12) -0.0013(11)
N9 0.0237(14) 0.0234(14) 0.0215(16) 0.0011(12) 0.0092(11) 0.0005(11)
N10 0.0191(14) 0.0165(13) 0.0228(15) 0.0003(12) 0.0075(11) -0.0005(10)
N11 0.0177(13) 0.0161(12) 0.0262(16) 0.0013(12) 0.0044(11) 0.0004(10)
N12 0.0182(14) 0.0223(13) 0.0223(16) -0.0015(12) 0.0036(11) 0.0023(11)
O1S 0.098(3) 0.101(3) 0.065(3) 0.036(2) -0.032(2) -0.048(2)
C1 0.0182(16) 0.0248(16) 0.0189(18) 0.0014(14) 0.0059(13) 0.0002(13)
C2 0.0202(16) 0.0253(16) 0.0153(17) 0.0023(14) 0.0063(13) 0.0040(13)
C3 0.034(2) 0.0362(19) 0.023(2) -0.0050(17) 0.0029(15) 0.0074(16)
C4 0.0171(16) 0.0180(15) 0.0209(18) 0.0019(14) 0.0057(13) 0.0012(12)
C5 0.0283(18) 0.0247(17) 0.0235(19) -0.0068(15) 0.0065(14) -0.0005(14)
C6 0.0270(18) 0.0197(16) 0.032(2) -0.0068(16) 0.0097(15) 0.0008(13)
C7 0.0217(17) 0.0201(16) 0.033(2) 0.0041(16) 0.0105(15) 0.0035(13)
C8 0.0182(16) 0.0280(17) 0.0247(19) 0.0037(15) 0.0053(13) 0.0021(13)
C9 0.0136(15) 0.0193(15) 0.0215(18) -0.0041(14) 0.0073(13) 0.0012(12)
C10 0.0262(18) 0.0183(15) 0.0190(18) 0.0017(14) 0.0049(14) 0.0012(13)
C11 0.0253(18) 0.0290(18) 0.026(2) -0.0001(16) 0.0094(14) 0.0000(14)
C12 0.0230(18) 0.0320(19) 0.036(2) 0.0030(17) 0.0033(16) 0.0014(14)
C13 0.0300(19) 0.0267(18) 0.027(2) -0.0017(16) 0.0008(15) -0.0003(14)
C14 0.034(2) 0.0230(17) 0.0194(19) 0.0004(15) 0.0078(15) 0.0030(14)
C15 0.0250(17) 0.0133(14) 0.0199(18) 0.0030(13) 0.0069(13) 0.0014(12)
C16 0.0235(17) 0.0164(15) 0.0192(17) -0.0048(14) 0.0081(13) -0.0005(12)
C17 0.0330(19) 0.0201(16) 0.0193(18) 0.0006(14) 0.0087(14) 0.0001(14)
C18 0.036(2) 0.0225(16) 0.027(2) -0.0075(16) 0.0160(16) -0.0087(14)
C19 0.0247(18) 0.0264(18) 0.035(2) -0.0066(17) 0.0112(15) -0.0010(14)
C20 0.0279(18) 0.0227(16) 0.0250(19) -0.0024(15) 0.0060(14) 0.0041(14)
C21 0.0265(18) 0.0155(15) 0.0184(18) -0.0016(14) 0.0082(13) 0.0001(13)
C22 0.0184(16) 0.0175(15) 0.0196(18) -0.0002(14) 0.0011(13) 0.0030(12)
C23 0.0295(19) 0.0269(17) 0.0210(19) -0.0025(15) 0.0086(14) 0.0058(14)
C24 0.033(2) 0.0244(17) 0.027(2) -0.0011(16) 0.0044(15) 0.0053(14)
C25 0.036(2) 0.0161(16) 0.029(2) 0.0014(15) 0.0039(16) 0.0050(14)
C26 0.0295(19) 0.0218(17) 0.0231(19) 0.0052(15) 0.0040(14) -0.0014(13)
C27 0.0171(16) 0.0188(15) 0.0219(18) -0.0007(14) 0.0036(13) -0.0014(12)
C28 0.036(2) 0.0323(19) 0.037(2) 0.0066(17) 0.0210(17) 0.0007(15)
C29 0.0246(18) 0.0235(17) 0.0233(19) 0.0045(15) 0.0026(14) -0.0004(14)
C30 0.0202(17) 0.0234(17) 0.0235(19) 0.0013(15) 0.0028(14) -0.0018(13)
C31 0.040(2) 0.035(2) 0.025(2) 0.0019(17) -0.0012(16) -0.0049(16)
C32 0.043(2) 0.0213(17) 0.029(2) -0.0005(16) 0.0158(17) -0.0005(15)
C33 0.064(3) 0.0263(19) 0.038(2) -0.0022(18) 0.020(2) -0.0004(18)
C34 0.087(3) 0.028(2) 0.042(3) -0.002(2) 0.030(2) 0.009(2)
C35 0.081(3) 0.035(2) 0.045(3) 0.012(2) 0.034(2) 0.032(2)
C36 0.052(2) 0.033(2) 0.035(2) 0.0103(18) 0.0172(18) 0.0165(17)
C37 0.039(2) 0.0239(17) 0.029(2) 0.0053(16) 0.0155(17) 0.0049(15)
C38 0.0253(18) 0.0290(18) 0.0214(19) 0.0023(16) 0.0055(14) 0.0106(14)
C39 0.032(2) 0.0332(19) 0.027(2) 0.0072(17) 0.0095(16) 0.0112(15)
C40 0.042(2) 0.047(2) 0.027(2) 0.0157(19) 0.0144(17) 0.0192(18)
C41 0.036(2) 0.057(3) 0.018(2) 0.0034(19) 0.0040(16) 0.0164(18)
C42 0.0243(18) 0.041(2) 0.028(2) -0.0060(18) 0.0042(15) 0.0099(15)
C43 0.0178(16) 0.0307(18) 0.0231(19) 0.0003(16) 0.0057(13) 0.0098(13)
C44 0.0226(17) 0.0232(16) 0.0221(19) -0.0023(15) 0.0051(14) 0.0022(13)
C45 0.0207(18) 0.040(2) 0.031(2) -0.0099(18) 0.0054(15) 0.0004(15)
C46 0.0262(19) 0.036(2) 0.038(2) -0.0047(18) 0.0162(16) -0.0042(15)
C47 0.046(2) 0.0229(17) 0.033(2) 0.0040(16) 0.0192(17) -0.0004(15)
C48 0.0287(19) 0.0242(17) 0.028(2) -0.0006(16) 0.0062(15) 0.0016(14)
C49 0.0190(16) 0.0220(16) 0.0259(19) -0.0046(15) 0.0084(14) -0.0001(13)
C50 0.0219(17) 0.0215(16) 0.0194(18) 0.0047(14) 0.0066(13) 0.0042(13)
C51 0.0272(18) 0.0218(16) 0.026(2) 0.0039(15) 0.0057(14) -0.0009(13)
C52 0.037(2) 0.0241(17) 0.026(2) 0.0005(16) 0.0133(16) 0.0039(15)
C53 0.0289(19) 0.0308(19) 0.038(2) 0.0081(17) 0.0174(16) 0.0112(15)
C54 0.0216(18) 0.0354(19) 0.033(2) 0.0074(17) 0.0101(15) 0.0028(14)
C55 0.0222(17) 0.0250(17) 0.0188(18) 0.0039(15) 0.0071(13) 0.0023(13)
C56 0.0255(19) 0.0350(19) 0.047(3) -0.0010(19) 0.0113(17) -0.0050(15)
C57 0.0186(16) 0.0181(15) 0.0211(18) 0.0039(14) 0.0059(13) 0.0023(12)
C58 0.0151(16) 0.0233(16) 0.0236(19) 0.0007(14) 0.0061(13) 0.0018(12)
C59 0.033(2) 0.0312(18) 0.025(2) 0.0016(16) 0.0116(15) 0.0019(15)
C60 0.0266(18) 0.0156(15) 0.0177(18) -0.0004(14) 0.0028(14) 0.0026(13)
C61 0.034(2) 0.0223(17) 0.025(2) -0.0032(15) 0.0049(15) 0.0079(14)
C62 0.043(2) 0.0229(17) 0.028(2) -0.0055(16) 0.0035(16) -0.0014(15)
C63 0.037(2) 0.0214(17) 0.029(2) -0.0011(16) 0.0018(16) -0.0053(14)
C64 0.0286(18) 0.0196(16) 0.025(2) 0.0017(15) 0.0039(14) -0.0009(13)
C65 0.0228(17) 0.0183(15) 0.0164(18) 0.0020(14) 0.0015(13) 0.0027(12)
C66 0.0122(15) 0.0216(16) 0.0173(17) -0.0003(14) 0.0046(12) -0.0012(12)
C67 0.0226(17) 0.0199(16) 0.027(2) 0.0025(15) 0.0053(14) 0.0006(13)
C68 0.0283(19) 0.0283(18) 0.0221(19) 0.0056(15) 0.0045(15) -0.0050(14)
C69 0.0274(18) 0.0313(18) 0.0178(18) 0.0012(15) 0.0066(14) -0.0050(14)
C70 0.0221(17) 0.0231(16) 0.0233(19) -0.0024(15) 0.0081(14) -0.0043(13)
C71 0.0151(15) 0.0193(15) 0.0187(18) -0.0023(14) 0.0025(13) -0.0009(12)
C72 0.0193(16) 0.0172(15) 0.0191(18) -0.0002(13) 0.0067(13) 0.0041(12)
C73 0.0191(16) 0.0211(16) 0.0264(19) -0.0018(15) 0.0072(13) -0.0012(13)
C74 0.0217(17) 0.0243(17) 0.028(2) 0.0022(15) 0.0007(14) 0.0068(13)
C75 0.0291(18) 0.0190(16) 0.0203(18) -0.0007(14) 0.0026(14) 0.0041(13)
C76 0.0239(17) 0.0184(15) 0.0190(18) 0.0009(14) 0.0071(13) -0.0034(13)
C77 0.0196(16) 0.0198(15) 0.0153(17) -0.0006(14) 0.0042(13) 0.0033(12)
C78 0.0197(16) 0.0233(16) 0.0156(17) -0.0029(14) 0.0035(13) -0.0036(13)
C79 0.0275(18) 0.0212(16) 0.0209(18) 0.0005(14) 0.0057(14) 0.0000(13)
C80 0.038(2) 0.0245(17) 0.025(2) -0.0052(16) 0.0019(16) -0.0054(15)
C81 0.030(2) 0.0320(19) 0.028(2) -0.0040(16) 0.0011(15) -0.0124(15)
C82 0.0219(18) 0.0347(19) 0.0224(19) -0.0014(16) 0.0046(14) -0.0044(14)
C83 0.0230(17) 0.0220(16) 0.0131(17) 0.0003(14) 0.0044(13) -0.0034(13)
C84 0.0236(18) 0.0296(18) 0.027(2) 0.0001(16) 0.0041(14) 0.0063(14)
C1S 0.331(13) 0.030(3) 0.044(4) 0.009(3) -0.038(6) -0.006(5)
C2S 0.076(5) 0.141(7) 0.202(10) 0.051(7) -0.052(5) -0.018(4)
C3S 0.201(10) 0.202(9) 0.038(4) -0.029(5) 0.034(5) -0.139(8)
C4S 0.070(5) 0.53(2) 0.069(5) 0.084(10) 0.010(4) 0.006(9)

loop_
_atom_type_symbol
_atom_type_description
_atom_type_scat_dispersion_real
_atom_type_scat_dispersion_imag
_atom_type_scat_source
C C 0.0033 0.0016 'International Tables Vol C Tables 4.2.6.8 and 6.1.1.4'
H H 0.0000 0.0000 'International Tables Vol C Tables 4.2.6.8 and 6.1.1.4'
N N 0.0061 0.0033 'International Tables Vol C Tables 4.2.6.8 and 6.1.1.4'
O O 0.0106 0.0060 'International Tables Vol C Tables 4.2.6.8 and 6.1.1.4'

loop_
_geom_angle_atom_site_label_1
_geom_angle_atom_site_label_2
_geom_angle_atom_site_label_3
_geom_angle
C4 N1 C1 106.4(2)
C4 N1 C3 116.7(3)
C1 N1 C3 120.4(2)
C9 N2 C1 106.9(2)
C9 N2 C10 119.9(2)
C1 N2 C10 120.6(2)
C22 N3 C2 106.7(2)
C22 N3 C21 118.6(2)
C2 N3 C21 123.9(2)
C27 N4 C2 106.0(2)
C27 N4 C28 117.3(2)
C2 N4 C28 117.5(2)
C32 N5 C29 106.2(3)
C32 N5 C31 116.7(3)
C29 N5 C31 117.4(2)
C37 N6 C29 106.8(3)
C37 N6 C38 119.9(3)
C29 N6 C38 123.6(3)
C50 N7 C49 117.9(2)
C50 N7 C30 106.8(2)
C49 N7 C30 120.2(2)
C55 N8 C30 107.1(2)
C55 N8 C56 117.6(3)
C30 N8 C56 117.0(3)
C60 N9 C57 107.4(2)
C60 N9 C59 117.3(3)
C57 N9 C59 118.1(2)
C65 N10 C66 121.4(2)
C65 N10 C57 106.9(2)
C66 N10 C57 122.8(2)
C78 N11 C77 120.6(2)
C78 N11 C58 107.4(2)
C77 N11 C58 122.4(2)
C83 N12 C58 107.5(2)
C83 N12 C84 117.7(2)
C58 N12 C84 118.1(2)
C1S O1S C3S 113.3(6)
C2 C1 N2 124.3(3)
C2 C1 N1 127.5(3)
N2 C1 N1 108.2(2)
C1 C2 N4 126.9(3)
C1 C2 N3 124.5(3)
N4 C2 N3 108.5(2)
N1 C3 H3A 109.5
N1 C3 H3B 109.5
H3A C3 H3B 109.5
N1 C3 H3C 109.5
H3A C3 H3C 109.5
H3B C3 H3C 109.5
C5 C4 C9 121.1(3)
C5 C4 N1 129.2(3)
C9 C4 N1 109.7(3)
C4 C5 C6 117.2(3)
C4 C5 H5 121.4
C6 C5 H5 121.4
C7 C6 C5 121.1(3)
C7 C6 H6 119.5
C5 C6 H6 119.5
C8 C7 C6 121.3(3)
C8 C7 H7 119.3
C6 C7 H7 119.3
C9 C8 C7 117.8(3)
C9 C8 H8 121.1
C7 C8 H8 121.1
C8 C9 C4 121.4(3)
C8 C9 N2 130.2(3)
C4 C9 N2 108.4(2)
C11 C10 C15 120.7(3)
C11 C10 N2 119.9(3)
C15 C10 N2 119.3(3)
C10 C11 C12 120.1(3)
C10 C11 H11 119.9
C12 C11 H11 119.9
C13 C12 C11 120.2(3)
C13 C12 H12 119.9
C11 C12 H12 119.9
C14 C13 C12 119.2(3)
C14 C13 H13 120.4
C12 C13 H13 120.4
C13 C14 C15 121.7(3)
C13 C14 H14 119.1
C15 C14 H14 119.1
C10 C15 C14 118.0(3)
C10 C15 C16 121.8(3)
C14 C15 C16 120.2(3)
C21 C16 C17 118.4(3)
C21 C16 C15 120.8(3)
C17 C16 C15 120.7(3)
C18 C17 C16 121.0(3)
C18 C17 H17 119.5
C16 C17 H17 119.5
C19 C18 C17 120.0(3)
C19 C18 H18 120.0
C17 C18 H18 120.0
C18 C19 C20 119.6(3)
C18 C19 H19 120.2
C20 C19 H19 120.2
C19 C20 C21 120.6(3)
C19 C20 H20 119.7
C21 C20 H20 119.7
C20 C21 C16 120.4(3)
C20 C21 N3 119.3(3)
C16 C21 N3 120.1(3)
C27 C22 C23 121.2(3)
C27 C22 N3 109.3(3)
C23 C22 N3 129.5(3)
C22 C23 C24 118.1(3)
C22 C23 H23 121.0
C24 C23 H23 121.0
C25 C24 C23 120.8(3)
C25 C24 H24 119.6
C23 C24 H24 119.6
C24 C25 C26 120.7(3)
C24 C25 H25 119.6
C26 C25 H25 119.6
C27 C26 C25 117.8(3)
C27 C26 H26 121.1
C25 C26 H26 121.1
C26 C27 C22 121.4(3)
C26 C27 N4 129.2(3)
C22 C27 N4 109.4(2)
N4 C28 H28A 109.5
N4 C28 H28B 109.5
H28A C28 H28B 109.5
N4 C28 H28C 109.5
H28A C28 H28C 109.5
H28B C28 H28C 109.5
C30 C29 N6 126.0(3)
C30 C29 N5 125.8(3)
N6 C29 N5 108.2(3)
C29 C30 N8 128.6(3)
C29 C30 N7 123.6(3)
N8 C30 N7 107.7(2)
N5 C31 H31A 109.5
N5 C31 H31B 109.5
H31A C31 H31B 109.5
N5 C31 H31C 109.5
H31A C31 H31C 109.5
H31B C31 H31C 109.5
C33 C32 C37 120.8(3)
C33 C32 N5 129.3(3)
C37 C32 N5 109.9(3)
C32 C33 C34 117.7(4)
C32 C33 H33 121.2
C34 C33 H33 121.2
C35 C34 C33 121.0(4)
C35 C34 H34 119.5
C33 C34 H34 119.5
C34 C35 C36 121.5(4)
C34 C35 H35 119.2
C36 C35 H35 119.2
C35 C36 C37 117.4(4)
C35 C36 H36 121.3
C37 C36 H36 121.3
C32 C37 C36 121.6(3)
C32 C37 N6 108.7(3)
C36 C37 N6 129.7(3)
C39 C38 C43 120.6(3)
C39 C38 N6 119.0(3)
C43 C38 N6 120.2(3)
C40 C39 C38 119.5(3)
C40 C39 H39 120.3
C38 C39 H39 120.3
C41 C40 C39 120.8(3)
C41 C40 H40 119.6
C39 C40 H40 119.6
C40 C41 C42 119.7(3)
C40 C41 H41 120.1
C42 C41 H41 120.1
C41 C42 C43 121.4(3)
C41 C42 H42 119.3
C43 C42 H42 119.3
C38 C43 C42 117.9(3)
C38 C43 C44 122.1(3)
C42 C43 C44 120.0(3)
C45 C44 C49 117.6(3)
C45 C44 C43 121.3(3)
C49 C44 C43 121.0(3)
C46 C45 C44 122.0(3)
C46 C45 H45 119.0
C44 C45 H45 119.0
C45 C46 C47 119.4(3)
C45 C46 H46 120.3
C47 C46 H46 120.3
C48 C47 C46 120.0(3)
C48 C47 H47 120.0
C46 C47 H47 120.0
C47 C48 C49 120.3(3)
C47 C48 H48 119.8
C49 C48 H48 119.8
C48 C49 C44 120.6(3)
C48 C49 N7 120.6(3)
C44 C49 N7 118.8(3)
C51 C50 C55 122.6(3)
C51 C50 N7 128.7(3)
C55 C50 N7 108.6(3)
C50 C51 C52 117.7(3)
C50 C51 H51 121.2
C52 C51 H51 121.2
C53 C52 C51 120.7(3)
C53 C52 H52 119.6
C51 C52 H52 119.6
C52 C53 C54 121.4(3)
C52 C53 H53 119.3
C54 C53 H53 119.3
C55 C54 C53 117.9(3)
C55 C54 H54 121.1
C53 C54 H54 121.1
C54 C55 C50 119.7(3)
C54 C55 N8 130.6(3)
C50 C55 N8 109.6(2)
N8 C56 H56A 109.5
N8 C56 H56B 109.5
H56A C56 H56B 109.5
N8 C56 H56C 109.5
H56A C56 H56C 109.5
H56B C56 H56C 109.5
C58 C57 N9 123.7(3)
C58 C57 N10 128.4(3)
N9 C57 N10 107.8(2)
C57 C58 N12 123.4(3)
C57 C58 N11 129.3(3)
N12 C58 N11 107.1(2)
N9 C59 H59A 109.5
N9 C59 H59B 109.5
H59A C59 H59B 109.5
N9 C59 H59C 109.5
H59A C59 H59C 109.5
H59B C59 H59C 109.5
C61 C60 C65 121.3(3)
C61 C60 N9 129.9(3)
C65 C60 N9 108.8(3)
C60 C61 C62 118.5(3)
C60 C61 H61 120.7
C62 C61 H61 120.7
C61 C62 C63 120.2(3)
C61 C62 H62 119.9
C63 C62 H62 119.9
C62 C63 C64 121.2(3)
C62 C63 H63 119.4
C64 C63 H63 119.4
C65 C64 C63 117.8(3)
C65 C64 H64 121.1
C63 C64 H64 121.1
C64 C65 C60 120.9(3)
C64 C65 N10 129.9(3)
C60 C65 N10 109.0(3)
C71 C66 C67 119.7(3)
C71 C66 N10 121.2(3)
C67 C66 N10 119.1(3)
C68 C67 C66 120.9(3)
C68 C67 H67 119.6
C66 C67 H67 119.6
C67 C68 C69 120.0(3)
C67 C68 H68 120.0
C69 C68 H68 120.0
C70 C69 C68 119.0(3)
C70 C69 H69 120.5
C68 C69 H69 120.5
C69 C70 C71 122.2(3)
C69 C70 H70 118.9
C71 C70 H70 118.9
C66 C71 C70 118.2(3)
C66 C71 C72 124.0(3)
C70 C71 C72 117.7(3)
C77 C72 C73 117.9(3)
C77 C72 C71 123.5(3)
C73 C72 C71 118.3(3)
C74 C73 C72 121.7(3)
C74 C73 H73 119.1
C72 C73 H73 119.1
C73 C74 C75 120.0(3)
C73 C74 H74 120.0
C75 C74 H74 120.0
C76 C75 C74 119.7(3)
C76 C75 H75 120.2
C74 C75 H75 120.2
C75 C76 C77 120.8(3)
C75 C76 H76 119.6
C77 C76 H76 119.6
C76 C77 C72 119.9(3)
C76 C77 N11 119.7(3)
C72 C77 N11 120.3(3)
C79 C78 C83 121.1(3)
C79 C78 N11 130.5(3)
C83 C78 N11 108.4(2)
C78 C79 C80 118.6(3)
C78 C79 H79 120.7
C80 C79 H79 120.7
C81 C80 C79 120.6(3)
C81 C80 H80 119.7
C79 C80 H80 119.7
C80 C81 C82 120.9(3)
C80 C81 H81 119.6
C82 C81 H81 119.6
C83 C82 C81 118.1(3)
C83 C82 H82 120.9
C81 C82 H82 120.9
C82 C83 N12 129.9(3)
C82 C83 C78 120.7(3)
N12 C83 C78 109.5(2)
N12 C84 H84A 109.5
N12 C84 H84B 109.5
H84A C84 H84B 109.5
N12 C84 H84C 109.5
H84A C84 H84C 109.5
H84B C84 H84C 109.5
O1S C1S C2S 109.7(6)
O1S C1S H1S1 109.7
C2S C1S H1S1 109.7
O1S C1S H1S2 109.7
C2S C1S H1S2 109.7
H1S1 C1S H1S2 108.2
C1S C2S H2S1 109.5
C1S C2S H2S2 109.5
H2S1 C2S H2S2 109.5
C1S C2S H2S3 109.5
H2S1 C2S H2S3 109.5
H2S2 C2S H2S3 109.5
O1S C3S C4S 106.4(7)
O1S C3S H3S1 110.5
C4S C3S H3S1 110.5
O1S C3S H3S2 110.5
C4S C3S H3S2 110.5
H3S1 C3S H3S2 108.7
C3S C4S H4S1 109.5
C3S C4S H4S2 109.5
H4S1 C4S H4S2 109.5
C3S C4S H4S3 109.5
H4S1 C4S H4S3 109.5
H4S2 C4S H4S3 109.5

loop_
_geom_bond_atom_site_label_1
_geom_bond_atom_site_label_2
_geom_bond_distance
N1 C4 1.404(4)
N1 C1 1.429(4)
N1 C3 1.465(4)
N2 C9 1.413(4)
N2 C1 1.428(4)
N2 C10 1.449(4)
N3 C22 1.406(4)
N3 C2 1.431(4)
N3 C21 1.435(4)
N4 C27 1.423(4)
N4 C2 1.424(4)
N4 C28 1.471(4)
N5 C32 1.402(4)
N5 C29 1.431(4)
N5 C31 1.476(4)
N6 C37 1.407(4)
N6 C29 1.428(4)
N6 C38 1.442(4)
N7 C50 1.412(4)
N7 C49 1.434(4)
N7 C30 1.440(4)
N8 C55 1.401(4)
N8 C30 1.425(4)
N8 C56 1.467(4)
N9 C60 1.411(4)
N9 C57 1.417(4)
N9 C59 1.463(4)
N10 C65 1.409(4)
N10 C66 1.426(4)
N10 C57 1.434(4)
N11 C78 1.408(3)
N11 C77 1.428(4)
N11 C58 1.440(4)
N12 C83 1.399(4)
N12 C58 1.431(4)
N12 C84 1.461(4)
O1S C1S 1.391(8)
O1S C3S 1.454(9)
C1 C2 1.344(4)
C3 H3A 0.9800
C3 H3B 0.9800
C3 H3C 0.9800
C4 C5 1.387(4)
C4 C9 1.395(4)
C5 C6 1.402(4)
C5 H5 0.9500
C6 C7 1.388(4)
C6 H6 0.9500
C7 C8 1.385(4)
C7 H7 0.9500
C8 C9 1.380(4)
C8 H8 0.9500
C10 C11 1.385(4)
C10 C15 1.393(4)
C11 C12 1.389(4)
C11 H11 0.9500
C12 C13 1.384(5)
C12 H12 0.9500
C13 C14 1.383(4)
C13 H13 0.9500
C14 C15 1.399(4)
C14 H14 0.9500
C15 C16 1.480(4)
C16 C21 1.391(4)
C16 C17 1.393(4)
C17 C18 1.388(4)
C17 H17 0.9500
C18 C19 1.379(4)
C18 H18 0.9500
C19 C20 1.385(4)
C19 H19 0.9500
C20 C21 1.385(4)
C20 H20 0.9500
C22 C27 1.378(4)
C22 C23 1.384(4)
C23 C24 1.386(4)
C23 H23 0.9500
C24 C25 1.382(5)
C24 H24 0.9500
C25 C26 1.404(4)
C25 H25 0.9500
C26 C27 1.371(4)
C26 H26 0.9500
C28 H28A 0.9800
C28 H28B 0.9800
C28 H28C 0.9800
C29 C30 1.329(4)
C31 H31A 0.9800
C31 H31B 0.9800
C31 H31C 0.9800
C32 C33 1.383(5)
C32 C37 1.385(5)
C33 C34 1.398(5)
C33 H33 0.9500
C34 C35 1.375(6)
C34 H34 0.9500
C35 C36 1.384(5)
C35 H35 0.9500
C36 C37 1.386(4)
C36 H36 0.9500
C38 C39 1.393(4)
C38 C43 1.399(4)
C39 C40 1.384(5)
C39 H39 0.9500
C40 C41 1.371(5)
C40 H40 0.9500
C41 C42 1.378(5)
C41 H41 0.9500
C42 C43 1.400(4)
C42 H42 0.9500
C43 C44 1.474(4)
C44 C45 1.393(4)
C44 C49 1.394(4)
C45 C46 1.381(5)
C45 H45 0.9500
C46 C47 1.382(5)
C46 H46 0.9500
C47 C48 1.379(4)
C47 H47 0.9500
C48 C49 1.390(4)
C48 H48 0.9500
C50 C51 1.366(4)
C50 C55 1.393(4)
C51 C52 1.389(4)
C51 H51 0.9500
C52 C53 1.378(4)
C52 H52 0.9500
C53 C54 1.398(5)
C53 H53 0.9500
C54 C55 1.383(4)
C54 H54 0.9500
C56 H56A 0.9800
C56 H56B 0.9800
C56 H56C 0.9800
C57 C58 1.333(4)
C59 H59A 0.9800
C59 H59B 0.9800
C59 H59C 0.9800
C60 C61 1.372(4)
C60 C65 1.388(4)
C61 C62 1.387(4)
C61 H61 0.9500
C62 C63 1.389(5)
C62 H62 0.9500
C63 C64 1.390(4)
C63 H63 0.9500
C64 C65 1.380(4)
C64 H64 0.9500
C66 C71 1.389(4)
C66 C67 1.393(4)
C67 C68 1.381(4)
C67 H67 0.9500
C68 C69 1.381(4)
C68 H68 0.9500
C69 C70 1.376(4)
C69 H69 0.9500
C70 C71 1.398(4)
C70 H70 0.9500
C71 C72 1.485(4)
C72 C77 1.399(4)
C72 C73 1.406(4)
C73 C74 1.371(4)
C73 H73 0.9500
C74 C75 1.384(4)
C74 H74 0.9500
C75 C76 1.382(4)
C75 H75 0.9500
C76 C77 1.397(4)
C76 H76 0.9500
C78 C79 1.368(4)
C78 C83 1.399(4)
C79 C80 1.396(4)
C79 H79 0.9500
C80 C81 1.385(4)
C80 H80 0.9500
C81 C82 1.397(4)
C81 H81 0.9500
C82 C83 1.384(4)
C82 H82 0.9500
C84 H84A 0.9800
C84 H84B 0.9800
C84 H84C 0.9800
C1S C2S 1.501(10)
C1S H1S1 0.9900
C1S H1S2 0.9900
C2S H2S1 0.9800
C2S H2S2 0.9800
C2S H2S3 0.9800
C3S C4S 1.463(12)
C3S H3S1 0.9900
C3S H3S2 0.9900
C4S H4S1 0.9800
C4S H4S2 0.9800
C4S H4S3 0.9800

loop_
_geom_torsion_atom_site_label_1
_geom_torsion_atom_site_label_2
_geom_torsion_atom_site_label_3
_geom_torsion_atom_site_label_4
_geom_torsion
C9 N2 C1 C2 -175.5(3)
C10 N2 C1 C2 42.9(4)
C9 N2 C1 N1 4.2(3)
C10 N2 C1 N1 -137.4(3)
C4 N1 C1 C2 172.9(3)
C3 N1 C1 C2 37.2(4)
C4 N1 C1 N2 -6.8(3)
C3 N1 C1 N2 -142.5(3)
N2 C1 C2 N4 -163.3(3)
N1 C1 C2 N4 17.0(5)
N2 C1 C2 N3 15.1(5)
N1 C1 C2 N3 -164.5(3)
C27 N4 C2 C1 177.9(3)
C28 N4 C2 C1 44.5(4)
C27 N4 C2 N3 -0.8(3)
C28 N4 C2 N3 -134.1(3)
C22 N3 C2 C1 179.7(3)
C21 N3 C2 C1 36.4(4)
C22 N3 C2 N4 -1.6(3)
C21 N3 C2 N4 -144.9(3)
C1 N1 C4 C5 -172.3(3)
C3 N1 C4 C5 -34.8(4)
C1 N1 C4 C9 7.0(3)
C3 N1 C4 C9 144.5(3)
C9 C4 C5 C6 1.3(4)
N1 C4 C5 C6 -179.5(3)
C4 C5 C6 C7 0.4(4)
C5 C6 C7 C8 -0.7(5)
C6 C7 C8 C9 -0.7(4)
C7 C8 C9 C4 2.4(4)
C7 C8 C9 N2 -174.7(3)
C5 C4 C9 C8 -2.7(4)
N1 C4 C9 C8 177.9(3)
C5 C4 C9 N2 174.9(3)
N1 C4 C9 N2 -4.5(3)
C1 N2 C9 C8 177.5(3)
C10 N2 C9 C8 -40.6(4)
C1 N2 C9 C4 0.1(3)
C10 N2 C9 C4 142.0(3)
C9 N2 C10 C11 -44.2(4)
C1 N2 C10 C11 92.5(3)
C9 N2 C10 C15 133.6(3)
C1 N2 C10 C15 -89.7(3)
C15 C10 C11 C12 -0.2(5)
N2 C10 C11 C12 177.5(3)
C10 C11 C12 C13 -0.5(5)
C11 C12 C13 C14 0.3(5)
C12 C13 C14 C15 0.7(5)
C11 C10 C15 C14 1.2(4)
N2 C10 C15 C14 -176.6(3)
C11 C10 C15 C16 -178.6(3)
N2 C10 C15 C16 3.6(4)
C13 C14 C15 C10 -1.4(4)
C13 C14 C15 C16 178.4(3)
C10 C15 C16 C21 57.8(4)
C14 C15 C16 C21 -122.1(3)
C10 C15 C16 C17 -124.5(3)
C14 C15 C16 C17 55.7(4)
C21 C16 C17 C18 -0.5(4)
C15 C16 C17 C18 -178.3(3)
C16 C17 C18 C19 -1.4(5)
C17 C18 C19 C20 1.0(5)
C18 C19 C20 C21 1.3(5)
C19 C20 C21 C16 -3.2(4)
C19 C20 C21 N3 171.4(3)
C17 C16 C21 C20 2.7(4)
C15 C16 C21 C20 -179.4(3)
C17 C16 C21 N3 -171.8(3)
C15 C16 C21 N3 6.0(4)
C22 N3 C21 C20 -40.8(4)
C2 N3 C21 C20 98.5(3)
C22 N3 C21 C16 133.8(3)
C2 N3 C21 C16 -86.9(4)
C2 N3 C22 C27 3.4(3)
C21 N3 C22 C27 149.0(3)
C2 N3 C22 C23 -177.7(3)
C21 N3 C22 C23 -32.1(5)
C27 C22 C23 C24 -0.7(5)
N3 C22 C23 C24 -179.4(3)
C22 C23 C24 C25 1.9(5)
C23 C24 C25 C26 -1.5(5)
C24 C25 C26 C27 -0.1(5)
C25 C26 C27 C22 1.3(4)
C25 C26 C27 N4 -176.2(3)
C23 C22 C27 C26 -0.9(5)
N3 C22 C27 C26 178.1(3)
C23 C22 C27 N4 177.0(3)
N3 C22 C27 N4 -4.0(3)
C2 N4 C27 C26 -179.4(3)
C28 N4 C27 C26 -45.9(4)
C2 N4 C27 C22 2.9(3)
C28 N4 C27 C22 136.3(3)
C37 N6 C29 C30 -176.7(3)
C38 N6 C29 C30 -31.1(5)
C37 N6 C29 N5 2.6(3)
C38 N6 C29 N5 148.2(3)
C32 N5 C29 C30 178.6(3)
C31 N5 C29 C30 -48.8(5)
C32 N5 C29 N6 -0.7(3)
C31 N5 C29 N6 132.0(3)
N6 C29 C30 N8 163.0(3)
N5 C29 C30 N8 -16.1(6)
N6 C29 C30 N7 -17.3(5)
N5 C29 C30 N7 163.6(3)
C55 N8 C30 C29 -176.6(3)
C56 N8 C30 C29 -42.1(5)
C55 N8 C30 N7 3.7(3)
C56 N8 C30 N7 138.2(3)
C50 N7 C30 C29 177.2(3)
C49 N7 C30 C29 -44.9(4)
C50 N7 C30 N8 -3.0(3)
C49 N7 C30 N8 134.9(3)
C29 N5 C32 C33 177.3(3)
C31 N5 C32 C33 44.3(5)
C29 N5 C32 C37 -1.5(4)
C31 N5 C32 C37 -134.5(3)
C37 C32 C33 C34 -1.2(5)
N5 C32 C33 C34 -180.0(3)
C32 C33 C34 C35 -0.7(6)
C33 C34 C35 C36 1.4(6)
C34 C35 C36 C37 -0.1(6)
C33 C32 C37 C36 2.6(5)
N5 C32 C37 C36 -178.4(3)
C33 C32 C37 N6 -175.8(3)
N5 C32 C37 N6 3.2(4)
C35 C36 C37 C32 -1.9(5)
C35 C36 C37 N6 176.1(3)
C29 N6 C37 C32 -3.5(4)
C38 N6 C37 C32 -150.7(3)
C29 N6 C37 C36 178.3(4)
C38 N6 C37 C36 31.1(5)
C37 N6 C38 C39 40.3(4)
C29 N6 C38 C39 -101.1(3)
C37 N6 C38 C43 -135.2(3)
C29 N6 C38 C43 83.4(4)
C43 C38 C39 C40 1.4(5)
N6 C38 C39 C40 -174.1(3)
C38 C39 C40 C41 0.7(5)
C39 C40 C41 C42 -2.4(5)
C40 C41 C42 C43 2.0(5)
C39 C38 C43 C42 -1.8(4)
N6 C38 C43 C42 173.7(3)
C39 C38 C43 C44 178.2(3)
N6 C38 C43 C44 -6.3(4)
C41 C42 C43 C38 0.1(5)
C41 C42 C43 C44 -179.9(3)
C38 C43 C44 C45 124.6(3)
C42 C43 C44 C45 -55.4(4)
C38 C43 C44 C49 -58.1(4)
C42 C43 C44 C49 121.9(3)
C49 C44 C45 C46 1.8(5)
C43 C44 C45 C46 179.2(3)
C44 C45 C46 C47 0.9(5)
C45 C46 C47 C48 -1.7(5)
C46 C47 C48 C49 -0.3(5)
C47 C48 C49 C44 3.1(5)
C47 C48 C49 N7 -175.1(3)
C45 C44 C49 C48 -3.7(4)
C43 C44 C49 C48 178.8(3)
C45 C44 C49 N7 174.4(3)
C43 C44 C49 N7 -3.0(4)
C50 N7 C49 C48 42.4(4)
C30 N7 C49 C48 -91.0(3)
C50 N7 C49 C44 -135.7(3)
C30 N7 C49 C44 90.9(3)
C49 N7 C50 C51 43.5(5)
C30 N7 C50 C51 -177.5(3)
C49 N7 C50 C55 -137.8(3)
C30 N7 C50 C55 1.2(3)
C55 C50 C51 C52 1.5(5)
N7 C50 C51 C52 180.0(3)
C50 C51 C52 C53 -0.9(5)
C51 C52 C53 C54 0.0(5)
C52 C53 C54 C55 0.5(5)
C53 C54 C55 C50 0.0(5)
C53 C54 C55 N8 178.9(3)
C51 C50 C55 C54 -1.0(5)
N7 C50 C55 C54 -179.8(3)
C51 C50 C55 N8 179.9(3)
N7 C50 C55 N8 1.1(3)
C30 N8 C55 C54 178.0(3)
C56 N8 C55 C54 43.8(5)
C30 N8 C55 C50 -3.0(3)
C56 N8 C55 C50 -137.2(3)
C60 N9 C57 C58 -175.7(3)
C59 N9 C57 C58 48.9(4)
C60 N9 C57 N10 -0.4(3)
C59 N9 C57 N10 -135.8(3)
C65 N10 C57 C58 173.4(3)
C66 N10 C57 C58 25.9(5)
C65 N10 C57 N9 -1.7(3)
C66 N10 C57 N9 -149.1(3)
N9 C57 C58 N12 17.6(5)
N10 C57 C58 N12 -156.7(3)
N9 C57 C58 N11 -157.8(3)
N10 C57 C58 N11 27.8(5)
C83 N12 C58 C57 -177.0(3)
C84 N12 C58 C57 46.9(4)
C83 N12 C58 N11 -0.7(3)
C84 N12 C58 N11 -136.8(3)
C78 N11 C58 C57 174.6(3)
C77 N11 C58 C57 28.5(5)
C78 N11 C58 N12 -1.4(3)
C77 N11 C58 N12 -147.6(3)
C57 N9 C60 C61 -176.7(3)
C59 N9 C60 C61 -40.9(4)
C57 N9 C60 C65 2.3(3)
C59 N9 C60 C65 138.1(3)
C65 C60 C61 C62 1.1(5)
N9 C60 C61 C62 180.0(3)
C60 C61 C62 C63 0.2(5)
C61 C62 C63 C64 -1.6(5)
C62 C63 C64 C65 1.7(5)
C63 C64 C65 C60 -0.4(5)
C63 C64 C65 N10 -176.3(3)
C61 C60 C65 C64 -1.0(5)
N9 C60 C65 C64 179.9(3)
C61 C60 C65 N10 175.7(3)
N9 C60 C65 N10 -3.4(3)
C66 N10 C65 C64 -32.5(5)
C57 N10 C65 C64 179.4(3)
C66 N10 C65 C60 151.2(3)
C57 N10 C65 C60 3.1(3)
C65 N10 C66 C71 144.7(3)
C57 N10 C66 C71 -72.4(4)
C65 N10 C66 C67 -32.7(4)
C57 N10 C66 C67 110.2(3)
C71 C66 C67 C68 -1.6(4)
N10 C66 C67 C68 175.8(3)
C66 C67 C68 C69 2.1(5)
C67 C68 C69 C70 -0.5(5)
C68 C69 C70 C71 -1.6(5)
C67 C66 C71 C70 -0.5(4)
N10 C66 C71 C70 -177.8(3)
C67 C66 C71 C72 175.9(3)
N10 C66 C71 C72 -1.5(4)
C69 C70 C71 C66 2.1(4)
C69 C70 C71 C72 -174.5(3)
C66 C71 C72 C77 66.8(4)
C70 C71 C72 C77 -116.8(3)
C66 C71 C72 C73 -118.8(3)
C70 C71 C72 C73 57.7(4)
C77 C72 C73 C74 0.7(4)
C71 C72 C73 C74 -174.0(3)
C72 C73 C74 C75 -0.6(5)
C73 C74 C75 C76 -0.6(5)
C74 C75 C76 C77 1.6(5)
C75 C76 C77 C72 -1.5(4)
C75 C76 C77 N11 176.1(3)
C73 C72 C77 C76 0.3(4)
C71 C72 C77 C76 174.8(3)
C73 C72 C77 N11 -177.3(3)
C71 C72 C77 N11 -2.8(4)
C78 N11 C77 C76 -32.3(4)
C58 N11 C77 C76 109.6(3)
C78 N11 C77 C72 145.4(3)
C58 N11 C77 C72 -72.7(4)
C77 N11 C78 C79 -32.2(5)
C58 N11 C78 C79 -179.0(3)
C77 N11 C78 C83 149.9(3)
C58 N11 C78 C83 3.0(3)
C83 C78 C79 C80 -0.6(5)
N11 C78 C79 C80 -178.3(3)
C78 C79 C80 C81 2.6(5)
C79 C80 C81 C82 -2.2(5)
C80 C81 C82 C83 -0.3(5)
C81 C82 C83 N12 -178.0(3)
C81 C82 C83 C78 2.3(5)
C58 N12 C83 C82 -177.2(3)
C84 N12 C83 C82 -40.9(5)
C58 N12 C83 C78 2.5(3)
C84 N12 C83 C78 138.8(3)
C79 C78 C83 C82 -1.9(5)
N11 C78 C83 C82 176.3(3)
C79 C78 C83 N12 178.3(3)
N11 C78 C83 N12 -3.5(3)
C3S O1S C1S C2S 176.0(5)
C1S O1S C3S C4S 175.6(6)
